data_1565429
loop_
_publ_author_name
'Cao, Hou-Ji'
'Wei, Xing'
'Sun, Fangxiang'
'Zhang, Xiaolei'
'Lu, Changsheng'
'Yan, Hong'

_publ_section_title
;
 Metal-catalyzed B--H acylmethylation of pyridylcarboranes: access to
 carborane-fused indoliziniums and quinoliziniums
;
_journal_name_full 'Chemical Science'
_journal_paper_doi 10.1039/D1SC05296A
_journal_year 2021
_chemical_formula_moiety 'C17 H25 B10 N O2'
_chemical_formula_sum 'C17 H25 B10 N O2'
_chemical_formula_weight 383.48
_space_group_crystal_system monoclinic
_space_group_IT_number 14
_space_group_name_Hall '-P 2yn'
_space_group_name_H-M_alt 'P 1 21/n 1'
_atom_sites_solution_hydrogens mixed
_atom_sites_solution_primary direct
_audit_creation_date 2020-05-16
_audit_creation_method
;
Olex2 1.2
(compiled 2015.01.26 svn.r3150 for OlexSys, GUI svn.r1)
;
_audit_update_record
;
2020-05-16 deposited with the CCDC.	2021-11-19 downloaded from the CCDC.
;
_cell_angle_alpha 90
_cell_angle_beta 97.9930(10)
_cell_angle_gamma 90
_cell_formula_units_Z 4
_cell_length_a 7.9346(7)
_cell_length_b 33.245(3)
_cell_length_c 8.0629(7)
_cell_measurement_reflns_used 5537
_cell_measurement_temperature 296(2)
_cell_measurement_theta_max 27.61
_cell_measurement_theta_min 2.45
_cell_volume 2106.2(3)
_computing_cell_refinement 'SAINT v8.34A (Bruker, 2013)'
_computing_data_reduction 'SAINT v8.34A (Bruker, 2013)'
_computing_molecular_graphics 'Olex2 (Dolomanov et al., 2009)'
_computing_publication_material 'Olex2 (Dolomanov et al., 2009)'
_computing_structure_refinement 'ShelXL (Sheldrick, 2008)'
_computing_structure_solution 'ShelXT (Sheldrick, 2015)'
_diffrn_ambient_temperature 296.15
_diffrn_detector 'Bruker APEX2 area detector'
_diffrn_detector_area_resol_mean 7.9
_diffrn_detector_type 'CCD area detector'
_diffrn_measured_fraction_theta_full 0.995
_diffrn_measured_fraction_theta_max 0.993
_diffrn_measurement_device 'three-circle diffractometer'
_diffrn_measurement_device_type 'Bruker SMART APEX2 area detector'
_diffrn_measurement_method '\w and \f scans'
_diffrn_radiation_monochromator 'mirror optics'
_diffrn_radiation_probe x-ray
_diffrn_radiation_type MoK\a
_diffrn_radiation_wavelength 0.71073
_diffrn_reflns_av_R_equivalents 0.0419
_diffrn_reflns_av_unetI/netI 0.0376
_diffrn_reflns_Laue_measured_fraction_full 0.995
_diffrn_reflns_Laue_measured_fraction_max 0.993
_diffrn_reflns_limit_h_max 10
_diffrn_reflns_limit_h_min -10
_diffrn_reflns_limit_k_max 42
_diffrn_reflns_limit_k_min -43
_diffrn_reflns_limit_l_max 9
_diffrn_reflns_limit_l_min -10
_diffrn_reflns_number 19455
_diffrn_reflns_point_group_measured_fraction_full 0.995
_diffrn_reflns_point_group_measured_fraction_max 0.993
_diffrn_reflns_theta_full 25.242
_diffrn_reflns_theta_max 27.865
_diffrn_reflns_theta_min 2.451
_diffrn_source 'microfocus sealed X-ray tube'
_diffrn_source_type 'Incoatec I\ms'
_diffrn_standards_number 0
_exptl_absorpt_coefficient_mu 0.069
_exptl_absorpt_correction_T_max 0.7456
_exptl_absorpt_correction_T_min 0.5828
_exptl_absorpt_correction_type multi-scan
_exptl_absorpt_process_details
;
SADABS-2014/5 (Bruker,2014/5) was used for absorption correction.
wR2(int) was 0.1370 before and 0.0555 after correction.
The Ratio of minimum to maximum transmission is 0.7817.
The \l/2 correction factor is 0.00150.
;
_exptl_crystal_colour colourless
_exptl_crystal_colour_primary colourless
_exptl_crystal_density_diffrn 1.209
_exptl_crystal_description block
_exptl_crystal_F_000 800
_exptl_crystal_size_max 0.19
_exptl_crystal_size_mid 0.18
_exptl_crystal_size_min 0.16
_refine_diff_density_max 0.298
_refine_diff_density_min -0.280
_refine_diff_density_rms 0.050
_refine_ls_extinction_method none
_refine_ls_goodness_of_fit_ref 1.060
_refine_ls_hydrogen_treatment mixed
_refine_ls_matrix_type full
_refine_ls_number_parameters 356
_refine_ls_number_reflns 4983
_refine_ls_number_restraints 1
_refine_ls_restrained_S_all 1.060
_refine_ls_R_factor_all 0.0659
_refine_ls_R_factor_gt 0.0540
_refine_ls_shift/su_max 0.001
_refine_ls_shift/su_mean 0.000
_refine_ls_structure_factor_coef Fsqd
_refine_ls_weighting_details 'w=1/[\s^2^(Fo^2^)+(0.0711P)^2^+0.9125P] where P=(Fo^2^+2Fc^2^)/3'
_refine_ls_weighting_scheme calc
_refine_ls_wR_factor_gt 0.1437
_refine_ls_wR_factor_ref 0.1520
_reflns_Friedel_coverage 0.000
_reflns_number_gt 4096
_reflns_number_total 4983
_reflns_threshold_expression 'I > 2\s(I)'
_cod_data_source_file d1sc05296a2.cif
_cod_data_source_block 3ag
_cod_database_code 1565429
_shelx_space_group_comment
;
The symmetry employed for this shelxl refinement is uniquely defined
by the following loop, which should always be used as a source of
symmetry information in preference to the above space-group names.
They are only intended as comments.
;
_shelx_estimated_absorpt_t_max 0.989
_shelx_estimated_absorpt_t_min 0.987
_olex2_refinement_description
;
1. Fixed Uiso
 At 1.2 times of:
  All C(H) groups
 At 1.5 times of:
  All C(H,H,H) groups
2. Rigid bond restraints
 C8, N1
 with sigma for 1-2 distances of 0.02 and sigma for 1-3 distances of 0.01
3.a Aromatic/amide H refined with riding coordinates:
 C5(H5)
3.b Idealised Me refined as rotating group:
 C3(H3A,H3B,H3C)
;
_shelx_shelxl_version_number 2014/7
_olex2_submission_special_instructions 'No special instructions were received'

loop_
_space_group_symop_operation_xyz
'x, y, z'
'-x+1/2, y+1/2, -z+1/2'
'-x, -y, -z'
'x-1/2, -y-1/2, z-1/2'

loop_
_atom_site_label
_atom_site_type_symbol
_atom_site_fract_x
_atom_site_fract_y
_atom_site_fract_z
_atom_site_U_iso_or_equiv
_atom_site_adp_type
_atom_site_occupancy
_atom_site_site_symmetry_order
_atom_site_calc_flag
_atom_site_refinement_flags_posn
_atom_site_refinement_flags_adp
_atom_site_refinement_flags_occupancy
_atom_site_disorder_assembly
_atom_site_disorder_group
O2 O 0.61743(15) 0.55781(4) 0.39835(14) 0.0312(3) Uani 1 1 d . . . . .
O1 O 0.24604(15) 0.54309(4) 0.70408(16) 0.0359(3) Uani 1 1 d . . . . .
C11 C 0.53125(18) 0.54050(4) 0.65847(18) 0.0218(3) Uani 1 1 d . . . . .
N1 N 0.1701(2) 0.61851(5) 0.09484(19) 0.0404(4) Uani 1 1 d . U . . .
C16 C 0.66040(19) 0.54300(4) 0.55545(19) 0.0231(3) Uani 1 1 d . . . . .
C4 C 0.11231(19) 0.64508(5) 0.19916(18) 0.0243(3) Uani 1 1 d . . . . .
C10 C 0.34897(19) 0.55311(4) 0.61216(19) 0.0237(3) Uani 1 1 d . . . . .
C1 C 0.23687(19) 0.65889(4) 0.34721(18) 0.0230(3) Uani 1 1 d . . . . .
C9 C 0.2899(2) 0.57805(5) 0.4596(2) 0.0264(3) Uani 1 1 d . . . . .
C12 C 0.5739(2) 0.52405(5) 0.8185(2) 0.0289(3) Uani 1 1 d . . . . .
C2 C 0.3635(2) 0.69828(5) 0.3207(2) 0.0283(3) Uani 1 1 d . . . . .
C15 C 0.8252(2) 0.53033(5) 0.6159(2) 0.0309(4) Uani 1 1 d . . . . .
C5 C -0.0511(2) 0.65918(5) 0.1781(2) 0.0335(4) Uani 1 1 d . . . . .
H5 H -0.0876 0.6773 0.2534 0.040 Uiso 1 1 calc R . . . .
C13 C 0.7361(2) 0.51054(6) 0.8768(2) 0.0358(4) Uani 1 1 d . . . . .
C14 C 0.8607(2) 0.51413(6) 0.7747(2) 0.0360(4) Uani 1 1 d . . . . .
C3 C 0.3479(3) 0.71738(6) 0.1484(2) 0.0393(4) Uani 1 1 d . . . . .
H3A H 0.3774 0.6980 0.0690 0.059 Uiso 1 1 calc GR . . . .
H3B H 0.4234 0.7400 0.1515 0.059 Uiso 1 1 calc GR . . . .
H3C H 0.2329 0.7262 0.1158 0.059 Uiso 1 1 calc GR . . . .
C7 C -0.1058(3) 0.61842(7) -0.0671(2) 0.0485(5) Uani 1 1 d . . . . .
C6 C -0.1604(2) 0.64553(7) 0.0409(3) 0.0488(5) Uani 1 1 d . . . . .
C17 C 0.7468(3) 0.56227(7) 0.2938(3) 0.0480(5) Uani 1 1 d . . . . .
B6 B 0.4505(2) 0.65056(5) 0.3407(2) 0.0250(3) Uani 1 1 d . . . . .
C8 C 0.0592(3) 0.60535(7) -0.0373(2) 0.0492(5) Uani 1 1 d . U . . .
B5 B 0.3398(2) 0.62456(5) 0.4869(2) 0.0244(3) Uani 1 1 d . . . . .
B10 B 0.5433(2) 0.64671(5) 0.5510(2) 0.0302(4) Uani 1 1 d . . . . .
B3 B 0.1977(3) 0.70474(6) 0.4354(2) 0.0332(4) Uani 1 1 d . . . . .
B11 B 0.5562(3) 0.69268(6) 0.4419(3) 0.0338(4) Uani 1 1 d . . . . .
B4 B 0.1831(3) 0.65885(6) 0.5456(2) 0.0312(4) Uani 1 1 d . . . . .
B9 B 0.3782(3) 0.65175(6) 0.6796(2) 0.0346(4) Uani 1 1 d . . . . .
B8 B 0.2894(3) 0.70101(7) 0.6467(3) 0.0408(5) Uani 1 1 d . . . . .
B12 B 0.5122(3) 0.69338(6) 0.6517(3) 0.0394(5) Uani 1 1 d . . . . .
B7 B 0.4005(3) 0.72602(6) 0.5002(3) 0.0384(5) Uani 1 1 d . . . . .
H3 H 0.080(2) 0.7219(6) 0.382(2) 0.027(4) Uiso 1 1 d . . . . .
H4 H 0.052(3) 0.6472(6) 0.564(3) 0.044(6) Uiso 1 1 d . . . . .
H15 H 0.909(3) 0.5326(6) 0.546(2) 0.033(5) Uiso 1 1 d . . . . .
H6A H 0.486(2) 0.6385(6) 0.227(2) 0.035(5) Uiso 1 1 d . . . . .
H9A H 0.338(2) 0.5678(6) 0.365(2) 0.029(5) Uiso 1 1 d . . . . .
H9 H 0.381(3) 0.6353(6) 0.795(3) 0.042(5) Uiso 1 1 d . . . . .
H9B H 0.165(3) 0.5760(6) 0.445(2) 0.034(5) Uiso 1 1 d . . . . .
H10 H 0.657(2) 0.6279(6) 0.588(2) 0.033(5) Uiso 1 1 d . . . . .
H12 H 0.487(2) 0.5232(6) 0.889(2) 0.031(5) Uiso 1 1 d . . . . .
H17A H 0.798(3) 0.5370(8) 0.280(3) 0.058(7) Uiso 1 1 d . . . . .
H13 H 0.757(3) 0.4980(7) 0.982(3) 0.044(6) Uiso 1 1 d . . . . .
H7A H 0.413(3) 0.7579(7) 0.488(3) 0.046(6) Uiso 1 1 d . . . . .
H11 H 0.668(3) 0.7060(7) 0.393(3) 0.044(6) Uiso 1 1 d . . . . .
H12A H 0.606(3) 0.7049(8) 0.751(3) 0.062(7) Uiso 1 1 d . . . . .
H14 H 0.970(3) 0.5061(7) 0.810(3) 0.053(7) Uiso 1 1 d . . . . .
H17B H 0.827(4) 0.5832(9) 0.349(3) 0.072(8) Uiso 1 1 d . . . . .
H8A H 0.235(3) 0.7175(7) 0.739(3) 0.058(7) Uiso 1 1 d . . . . .
H17C H 0.675(3) 0.5726(8) 0.185(3) 0.063(7) Uiso 1 1 d . . . . .
H8 H 0.107(4) 0.5861(9) -0.109(3) 0.077(8) Uiso 1 1 d . . . . .
H6 H -0.272(4) 0.6554(8) 0.026(3) 0.072(8) Uiso 1 1 d . . . . .
H7 H -0.178(3) 0.6086(8) -0.162(3) 0.061(7) Uiso 1 1 d . . . . .

loop_
_atom_site_aniso_label
_atom_site_aniso_U_11
_atom_site_aniso_U_22
_atom_site_aniso_U_33
_atom_site_aniso_U_23
_atom_site_aniso_U_13
_atom_site_aniso_U_12
O2 0.0373(6) 0.0332(6) 0.0244(5) 0.0041(4) 0.0094(5) -0.0004(5)
O1 0.0241(6) 0.0414(7) 0.0435(7) 0.0138(5) 0.0091(5) 0.0021(5)
C11 0.0216(7) 0.0188(7) 0.0244(7) 0.0017(5) 0.0010(6) -0.0019(5)
N1 0.0400(8) 0.0469(9) 0.0334(8) -0.0087(7) 0.0014(6) 0.0042(7)
C16 0.0277(7) 0.0168(7) 0.0248(7) -0.0019(5) 0.0041(6) -0.0020(6)
C4 0.0257(7) 0.0261(7) 0.0201(7) 0.0049(6) -0.0004(6) 0.0017(6)
C10 0.0220(7) 0.0202(7) 0.0284(7) 0.0021(6) 0.0012(6) -0.0017(6)
C1 0.0272(7) 0.0199(7) 0.0210(7) 0.0019(5) 0.0006(6) 0.0037(6)
C9 0.0239(7) 0.0233(7) 0.0294(8) 0.0031(6) -0.0053(6) -0.0030(6)
C12 0.0251(8) 0.0350(9) 0.0260(8) 0.0058(6) 0.0023(6) 0.0001(6)
C2 0.0352(8) 0.0198(7) 0.0282(8) 0.0018(6) -0.0012(6) 0.0008(6)
C15 0.0247(8) 0.0302(8) 0.0391(9) -0.0042(7) 0.0090(7) 0.0008(6)
C5 0.0282(8) 0.0363(9) 0.0358(9) 0.0042(7) 0.0035(7) 0.0082(7)
C13 0.0321(9) 0.0427(10) 0.0298(8) 0.0067(7) -0.0052(7) 0.0041(7)
C14 0.0233(8) 0.0385(10) 0.0436(10) -0.0007(8) -0.0044(7) 0.0061(7)
C3 0.0495(11) 0.0323(9) 0.0350(9) 0.0108(7) 0.0025(8) -0.0003(8)
C7 0.0522(12) 0.0586(13) 0.0290(9) 0.0080(9) -0.0147(9) -0.0168(10)
C6 0.0267(9) 0.0575(13) 0.0577(13) 0.0216(10) -0.0096(9) 0.0022(9)
C17 0.0625(14) 0.0452(12) 0.0430(11) 0.0089(9) 0.0309(10) 0.0089(11)
B6 0.0254(8) 0.0196(8) 0.0287(8) 0.0017(6) -0.0006(7) -0.0010(6)
C8 0.0613(13) 0.0545(13) 0.0313(10) -0.0126(9) 0.0042(9) -0.0038(10)
B5 0.0273(8) 0.0209(8) 0.0227(8) 0.0029(6) -0.0050(6) 0.0000(6)
B10 0.0321(9) 0.0218(8) 0.0325(9) 0.0010(7) -0.0105(7) -0.0034(7)
B3 0.0446(11) 0.0260(9) 0.0286(9) -0.0037(7) 0.0040(8) 0.0094(8)
B11 0.0368(10) 0.0224(9) 0.0388(10) 0.0017(7) -0.0075(8) -0.0049(8)
B4 0.0390(10) 0.0329(10) 0.0216(8) 0.0002(7) 0.0038(7) 0.0049(8)
B9 0.0485(12) 0.0308(10) 0.0215(8) 0.0015(7) -0.0055(8) -0.0024(8)
B8 0.0609(14) 0.0336(11) 0.0262(9) -0.0067(8) 0.0008(9) 0.0067(10)
B12 0.0547(13) 0.0262(9) 0.0320(10) -0.0039(7) -0.0131(9) -0.0053(9)
B7 0.0563(13) 0.0197(9) 0.0355(10) -0.0034(7) -0.0068(9) 0.0014(9)

loop_
_atom_type_symbol
_atom_type_description
_atom_type_scat_dispersion_real
_atom_type_scat_dispersion_imag
_atom_type_scat_source
C C 0.0033 0.0016 'International Tables Vol C Tables 4.2.6.8 and 6.1.1.4'
H H 0.0000 0.0000 'International Tables Vol C Tables 4.2.6.8 and 6.1.1.4'
B B 0.0013 0.0007 'International Tables Vol C Tables 4.2.6.8 and 6.1.1.4'
N N 0.0061 0.0033 'International Tables Vol C Tables 4.2.6.8 and 6.1.1.4'
O O 0.0106 0.0060 'International Tables Vol C Tables 4.2.6.8 and 6.1.1.4'

loop_
_geom_angle_atom_site_label_1
_geom_angle_atom_site_label_2
_geom_angle_atom_site_label_3
_geom_angle
_geom_angle_site_symmetry_1
_geom_angle_site_symmetry_3
_geom_angle_publ_flag
C16 O2 C17 118.82(15) . . ?
C16 C11 C10 126.25(13) . . ?
C12 C11 C16 117.68(14) . . ?
C12 C11 C10 116.06(13) . . ?
C4 N1 C8 117.57(17) . . ?
O2 C16 C11 117.56(13) . . ?
O2 C16 C15 122.46(14) . . ?
C15 C16 C11 119.98(14) . . ?
N1 C4 C1 116.83(14) . . ?
N1 C4 C5 123.25(15) . . ?
C5 C4 C1 119.92(14) . . ?
O1 C10 C11 118.31(13) . . ?
O1 C10 C9 119.19(14) . . ?
C11 C10 C9 122.49(13) . . ?
C4 C1 C2 118.21(12) . . ?
C4 C1 B6 117.68(12) . . ?
C4 C1 B5 120.83(12) . . ?
C4 C1 B3 117.23(13) . . ?
C4 C1 B4 121.16(13) . . ?
C2 C1 B6 60.94(9) . . ?
C2 C1 B5 111.13(11) . . ?
C2 C1 B3 60.70(10) . . ?
C2 C1 B4 110.50(12) . . ?
B6 C1 B5 62.36(10) . . ?
B6 C1 B3 112.81(13) . . ?
B5 C1 B3 114.22(12) . . ?
B4 C1 B6 113.67(12) . . ?
B4 C1 B5 63.04(10) . . ?
B4 C1 B3 62.21(11) . . ?
C10 C9 B5 112.10(13) . . ?
C10 C9 H9A 109.9(11) . . ?
C10 C9 H9B 104.6(11) . . ?
B5 C9 H9A 109.4(11) . . ?
B5 C9 H9B 107.9(12) . . ?
H9A C9 H9B 112.8(16) . . ?
C11 C12 H12 117.4(12) . . ?
C13 C12 C11 122.33(15) . . ?
C13 C12 H12 120.2(11) . . ?
C1 C2 B6 60.75(9) . . ?
C1 C2 B3 60.97(10) . . ?
C1 C2 B11 110.24(12) . . ?
C1 C2 B7 110.36(13) . . ?
C3 C2 C1 117.91(13) . . ?
C3 C2 B6 116.79(14) . . ?
C3 C2 B3 117.89(14) . . ?
C3 C2 B11 121.53(15) . . ?
C3 C2 B7 122.20(14) . . ?
B3 C2 B6 112.87(13) . . ?
B11 C2 B6 62.11(10) . . ?
B11 C2 B3 113.35(14) . . ?
B11 C2 B7 62.53(12) . . ?
B7 C2 B6 113.42(13) . . ?
B7 C2 B3 62.06(12) . . ?
C16 C15 H15 118.6(12) . . ?
C14 C15 C16 120.09(15) . . ?
C14 C15 H15 121.3(12) . . ?
C4 C5 H5 121.1 . . ?
C4 C5 C6 117.72(18) . . ?
C6 C5 H5 121.1 . . ?
C12 C13 H13 119.5(13) . . ?
C14 C13 C12 118.70(16) . . ?
C14 C13 H13 121.7(13) . . ?
C15 C14 H14 117.9(15) . . ?
C13 C14 C15 121.18(16) . . ?
C13 C14 H14 120.9(15) . . ?
C2 C3 H3A 109.5 . . ?
C2 C3 H3B 109.5 . . ?
C2 C3 H3C 109.5 . . ?
H3A C3 H3B 109.5 . . ?
H3A C3 H3C 109.5 . . ?
H3B C3 H3C 109.5 . . ?
C6 C7 C8 118.62(18) . . ?
C6 C7 H7 122.0(15) . . ?
C8 C7 H7 119.4(15) . . ?
C5 C6 H6 117.6(17) . . ?
C7 C6 C5 120.45(18) . . ?
C7 C6 H6 122.0(17) . . ?
O2 C17 H17A 109.6(15) . . ?
O2 C17 H17B 106.1(15) . . ?
O2 C17 H17C 100.4(14) . . ?
H17A C17 H17B 114(2) . . ?
H17A C17 H17C 113(2) . . ?
H17B C17 H17C 112(2) . . ?
C1 B6 C2 58.30(9) . . ?
C1 B6 B5 58.86(9) . . ?
C1 B6 B10 105.33(13) . . ?
C1 B6 B11 105.27(13) . . ?
C1 B6 H6A 117.5(11) . . ?
C2 B6 B5 106.20(12) . . ?
C2 B6 B10 105.39(12) . . ?
C2 B6 B11 58.32(10) . . ?
C2 B6 H6A 114.3(11) . . ?
B5 B6 H6A 126.4(11) . . ?
B10 B6 B5 60.47(10) . . ?
B10 B6 B11 60.35(10) . . ?
B10 B6 H6A 132.2(11) . . ?
B11 B6 B5 108.86(13) . . ?
B11 B6 H6A 121.6(11) . . ?
N1 C8 C7 122.4(2) . . ?
N1 C8 H8 114.6(17) . . ?
C7 C8 H8 123.1(17) . . ?
C1 B5 B6 58.78(9) . . ?
C1 B5 B10 104.08(12) . . ?
C1 B5 B4 58.08(9) . . ?
C1 B5 B9 103.94(12) . . ?
C9 B5 C1 117.53(12) . . ?
C9 B5 B6 120.68(13) . . ?
C9 B5 B10 129.32(13) . . ?
C9 B5 B4 118.74(14) . . ?
C9 B5 B9 128.04(13) . . ?
B6 B5 B4 106.76(12) . . ?
B10 B5 B6 58.92(10) . . ?
B10 B5 B4 107.05(13) . . ?
B10 B5 B9 60.09(11) . . ?
B9 B5 B6 106.78(13) . . ?
B9 B5 B4 59.38(11) . . ?
B6 B10 B5 60.61(10) . . ?
B6 B10 B11 60.25(10) . . ?
B6 B10 B9 108.04(13) . . ?
B6 B10 B12 108.04(13) . . ?
B6 B10 H10 121.2(10) . . ?
B5 B10 B9 60.00(11) . . ?
B5 B10 H10 121.2(10) . . ?
B11 B10 B5 108.89(13) . . ?
B11 B10 B9 107.71(14) . . ?
B11 B10 B12 59.83(12) . . ?
B11 B10 H10 121.3(10) . . ?
B9 B10 H10 122.4(10) . . ?
B12 B10 B5 108.27(14) . . ?
B12 B10 B9 59.72(12) . . ?
B12 B10 H10 122.0(10) . . ?
C1 B3 B4 58.44(10) . . ?
C1 B3 B8 105.20(13) . . ?
C1 B3 B7 105.43(14) . . ?
C1 B3 H3 118.4(9) . . ?
C2 B3 C1 58.32(9) . . ?
C2 B3 B4 105.59(13) . . ?
C2 B3 B8 105.46(15) . . ?
C2 B3 B7 58.50(11) . . ?
C2 B3 H3 120.7(9) . . ?
B4 B3 H3 121.2(9) . . ?
B8 B3 B4 60.20(12) . . ?
B8 B3 B7 60.38(13) . . ?
B8 B3 H3 127.9(9) . . ?
B7 B3 B4 108.38(14) . . ?
B7 B3 H3 125.5(9) . . ?
C2 B11 B6 59.57(10) . . ?
C2 B11 B10 105.62(13) . . ?
C2 B11 B12 105.37(15) . . ?
C2 B11 B7 58.77(11) . . ?
C2 B11 H11 116.9(11) . . ?
B6 B11 B10 59.41(10) . . ?
B6 B11 B12 107.81(14) . . ?
B6 B11 H11 120.1(11) . . ?
B10 B11 B12 60.38(11) . . ?
B10 B11 H11 128.4(11) . . ?
B12 B11 H11 127.2(11) . . ?
B7 B11 B6 108.29(14) . . ?
B7 B11 B10 108.48(15) . . ?
B7 B11 B12 60.10(12) . . ?
B7 B11 H11 117.9(11) . . ?
C1 B4 B5 58.88(9) . . ?
C1 B4 B3 59.35(10) . . ?
C1 B4 B9 105.02(14) . . ?
C1 B4 B8 105.32(14) . . ?
C1 B4 H4 118.1(11) . . ?
B5 B4 H4 119.7(11) . . ?
B3 B4 B5 108.49(13) . . ?
B3 B4 H4 118.7(11) . . ?
B9 B4 B5 59.99(11) . . ?
B9 B4 B3 107.84(15) . . ?
B9 B4 H4 127.7(11) . . ?
B8 B4 B5 108.65(15) . . ?
B8 B4 B3 59.45(12) . . ?
B8 B4 B9 60.47(12) . . ?
B8 B4 H4 126.5(11) . . ?
B5 B9 B10 59.91(10) . . ?
B5 B9 B8 108.57(13) . . ?
B5 B9 H9 118.4(11) . . ?
B10 B9 H9 121.6(11) . . ?
B4 B9 B5 60.62(10) . . ?
B4 B9 B10 107.88(13) . . ?
B4 B9 B8 59.73(12) . . ?
B4 B9 B12 107.80(14) . . ?
B4 B9 H9 120.4(11) . . ?
B8 B9 B10 107.77(14) . . ?
B8 B9 H9 123.6(11) . . ?
B12 B9 B5 108.45(14) . . ?
B12 B9 B10 60.03(12) . . ?
B12 B9 B8 59.90(13) . . ?
B12 B9 H9 124.2(11) . . ?
B3 B8 B4 60.36(11) . . ?
B3 B8 B9 108.01(14) . . ?
B3 B8 B12 107.91(15) . . ?
B3 B8 B7 60.03(12) . . ?
B3 B8 H8A 119.2(13) . . ?
B4 B8 B9 59.79(11) . . ?
B4 B8 B12 107.75(14) . . ?
B4 B8 B7 108.23(14) . . ?
B4 B8 H8A 121.2(13) . . ?
B9 B8 H8A 124.0(13) . . ?
B12 B8 B9 59.79(12) . . ?
B12 B8 H8A 123.7(13) . . ?
B7 B8 B9 107.82(16) . . ?
B7 B8 B12 59.92(13) . . ?
B7 B8 H8A 120.7(13) . . ?
B10 B12 H12A 121.3(14) . . ?
B11 B12 B10 59.79(11) . . ?
B11 B12 B9 108.10(13) . . ?
B11 B12 B8 107.85(14) . . ?
B11 B12 B7 59.87(12) . . ?
B11 B12 H12A 120.3(13) . . ?
B9 B12 B10 60.25(11) . . ?
B9 B12 B8 60.30(13) . . ?
B9 B12 H12A 122.8(13) . . ?
B8 B12 B10 108.26(14) . . ?
B8 B12 H12A 122.9(13) . . ?
B7 B12 B10 107.82(14) . . ?
B7 B12 B9 108.20(15) . . ?
B7 B12 B8 59.89(13) . . ?
B7 B12 H12A 121.2(14) . . ?
C2 B7 B3 59.44(11) . . ?
C2 B7 B11 58.70(11) . . ?
C2 B7 B8 105.57(14) . . ?
C2 B7 B12 105.27(13) . . ?
C2 B7 H7A 117.5(11) . . ?
B3 B7 B11 108.10(13) . . ?
B3 B7 B8 59.59(12) . . ?
B3 B7 B12 107.78(15) . . ?
B3 B7 H7A 117.4(12) . . ?
B11 B7 B8 108.22(14) . . ?
B11 B7 B12 60.03(12) . . ?
B11 B7 H7A 121.1(12) . . ?
B8 B7 B12 60.19(13) . . ?
B8 B7 H7A 126.0(11) . . ?
B12 B7 H7A 128.8(12) . . ?

loop_
_geom_bond_atom_site_label_1
_geom_bond_atom_site_label_2
_geom_bond_distance
_geom_bond_site_symmetry_2
_geom_bond_publ_flag
O2 C16 1.3576(18) . ?
O2 C17 1.424(2) . ?
O1 C10 1.2230(19) . ?
C11 C16 1.408(2) . ?
C11 C10 1.502(2) . ?
C11 C12 1.399(2) . ?
N1 C4 1.344(2) . ?
N1 C8 1.357(3) . ?
C16 C15 1.395(2) . ?
C4 C1 1.511(2) . ?
C4 C5 1.367(2) . ?
C10 C9 1.503(2) . ?
C1 C2 1.682(2) . ?
C1 B6 1.725(2) . ?
C1 B5 1.727(2) . ?
C1 B3 1.729(2) . ?
C1 B4 1.712(2) . ?
C9 B5 1.604(2) . ?
C9 H9A 0.962(19) . ?
C9 H9B 0.98(2) . ?
C12 C13 1.383(2) . ?
C12 H12 0.96(2) . ?
C2 C3 1.516(2) . ?
C2 B6 1.729(2) . ?
C2 B3 1.724(3) . ?
C2 B11 1.706(3) . ?
C2 B7 1.707(3) . ?
C15 C14 1.382(3) . ?
C15 H15 0.93(2) . ?
C5 H5 0.9300 . ?
C5 C6 1.384(3) . ?
C13 C14 1.377(3) . ?
C13 H13 0.94(2) . ?
C14 H14 0.91(2) . ?
C3 H3A 0.9600 . ?
C3 H3B 0.9600 . ?
C3 H3C 0.9600 . ?
C7 C6 1.365(3) . ?
C7 C8 1.368(3) . ?
C7 H7 0.95(3) . ?
C6 H6 0.94(3) . ?
C17 H17A 0.95(3) . ?
C17 H17B 1.01(3) . ?
C17 H17C 1.03(3) . ?
B6 B5 1.787(2) . ?
B6 B10 1.757(3) . ?
B6 B11 1.772(3) . ?
B6 H6A 1.07(2) . ?
C8 H8 0.97(3) . ?
B5 B10 1.785(3) . ?
B5 B4 1.798(3) . ?
B5 B9 1.787(3) . ?
B10 B11 1.774(3) . ?
B10 B9 1.788(3) . ?
B10 B12 1.784(3) . ?
B10 H10 1.10(2) . ?
B3 B4 1.777(3) . ?
B3 B8 1.761(3) . ?
B3 B7 1.769(3) . ?
B3 H3 1.125(18) . ?
B11 B12 1.775(3) . ?
B11 B7 1.772(3) . ?
B11 H11 1.11(2) . ?
B4 B9 1.776(3) . ?
B4 B8 1.775(3) . ?
B4 H4 1.14(2) . ?
B9 B8 1.788(3) . ?
B9 B12 1.779(3) . ?
B9 H9 1.08(2) . ?
B8 B12 1.781(4) . ?
B8 B7 1.775(3) . ?
B8 H8A 1.06(2) . ?
B12 B7 1.776(3) . ?
B12 H12A 1.08(3) . ?
B7 H7A 1.07(2) . ?

loop_
_geom_torsion_atom_site_label_1
_geom_torsion_atom_site_label_2
_geom_torsion_atom_site_label_3
_geom_torsion_atom_site_label_4
_geom_torsion
_geom_torsion_site_symmetry_1
_geom_torsion_site_symmetry_2
_geom_torsion_site_symmetry_3
_geom_torsion_site_symmetry_4
_geom_torsion_publ_flag
O2 C16 C15 C14 -177.65(15) . . . . ?
O1 C10 C9 B5 102.05(17) . . . . ?
C11 C16 C15 C14 2.1(2) . . . . ?
C11 C10 C9 B5 -76.83(19) . . . . ?
C11 C12 C13 C14 1.2(3) . . . . ?
N1 C4 C1 C2 86.84(18) . . . . ?
N1 C4 C1 B6 16.8(2) . . . . ?
N1 C4 C1 B5 -55.9(2) . . . . ?
N1 C4 C1 B3 156.45(15) . . . . ?
N1 C4 C1 B4 -131.11(16) . . . . ?
N1 C4 C5 C6 -0.8(3) . . . . ?
C16 C11 C10 O1 168.19(15) . . . . ?
C16 C11 C10 C9 -12.9(2) . . . . ?
C16 C11 C12 C13 0.1(2) . . . . ?
C16 C15 C14 C13 -0.7(3) . . . . ?
C4 N1 C8 C7 0.6(3) . . . . ?
C4 C1 C2 C3 -1.0(2) . . . . ?
C4 C1 C2 B6 -107.76(14) . . . . ?
C4 C1 C2 B3 107.13(15) . . . . ?
C4 C1 C2 B11 -146.70(14) . . . . ?
C4 C1 C2 B7 146.10(14) . . . . ?
C4 C1 B6 C2 108.61(14) . . . . ?
C4 C1 B6 B5 -112.24(14) . . . . ?
C4 C1 B6 B10 -152.52(13) . . . . ?
C4 C1 B6 B11 144.66(13) . . . . ?
C4 C1 B5 C9 -3.6(2) . . . . ?
C4 C1 B5 B6 107.35(15) . . . . ?
C4 C1 B5 B10 146.61(14) . . . . ?
C4 C1 B5 B4 -111.86(16) . . . . ?
C4 C1 B5 B9 -151.26(14) . . . . ?
C4 C1 B3 C2 -108.71(14) . . . . ?
C4 C1 B3 B4 112.73(15) . . . . ?
C4 C1 B3 B8 152.26(15) . . . . ?
C4 C1 B3 B7 -144.89(14) . . . . ?
C4 C1 B4 B5 111.36(15) . . . . ?
C4 C1 B4 B3 -106.61(16) . . . . ?
C4 C1 B4 B9 151.29(14) . . . . ?
C4 C1 B4 B8 -145.81(14) . . . . ?
C4 C5 C6 C7 1.0(3) . . . . ?
C10 C11 C16 O2 -0.7(2) . . . . ?
C10 C11 C16 C15 179.59(14) . . . . ?
C10 C11 C12 C13 178.89(16) . . . . ?
C10 C9 B5 C1 -163.95(13) . . . . ?
C10 C9 B5 B6 127.79(15) . . . . ?
C10 C9 B5 B10 54.6(2) . . . . ?
C10 C9 B5 B4 -97.17(16) . . . . ?
C10 C9 B5 B9 -25.1(2) . . . . ?
C1 C4 C5 C6 -179.79(16) . . . . ?
C1 C2 B6 B5 -35.66(11) . . . . ?
C1 C2 B6 B10 -98.76(13) . . . . ?
C1 C2 B6 B11 -138.15(13) . . . . ?
C1 C2 B3 B4 35.84(12) . . . . ?
C1 C2 B3 B8 98.57(14) . . . . ?
C1 C2 B3 B7 138.14(13) . . . . ?
C1 C2 B11 B6 38.35(12) . . . . ?
C1 C2 B11 B10 -0.65(18) . . . . ?
C1 C2 B11 B12 -63.56(16) . . . . ?
C1 C2 B11 B7 -103.08(14) . . . . ?
C1 C2 B7 B3 -38.49(12) . . . . ?
C1 C2 B7 B11 102.88(14) . . . . ?
C1 C2 B7 B8 0.73(18) . . . . ?
C1 C2 B7 B12 63.41(18) . . . . ?
C1 B6 B5 C9 105.60(15) . . . . ?
C1 B6 B5 B10 -134.22(13) . . . . ?
C1 B6 B5 B4 -34.09(11) . . . . ?
C1 B6 B5 B9 -96.39(13) . . . . ?
C1 B6 B10 B5 39.50(11) . . . . ?
C1 B6 B10 B11 -99.10(14) . . . . ?
C1 B6 B10 B9 1.40(16) . . . . ?
C1 B6 B10 B12 -61.75(16) . . . . ?
C1 B6 B11 C2 -36.05(11) . . . . ?
C1 B6 B11 B10 99.20(13) . . . . ?
C1 B6 B11 B12 61.67(16) . . . . ?
C1 B6 B11 B7 -1.89(17) . . . . ?
C1 B5 B10 B6 -39.19(11) . . . . ?
C1 B5 B10 B11 -1.82(17) . . . . ?
C1 B5 B10 B9 98.17(13) . . . . ?
C1 B5 B10 B12 61.67(15) . . . . ?
C1 B5 B4 B3 -33.93(12) . . . . ?
C1 B5 B4 B9 -134.29(14) . . . . ?
C1 B5 B4 B8 -97.01(14) . . . . ?
C1 B5 B9 B10 -98.42(13) . . . . ?
C1 B5 B9 B4 38.75(12) . . . . ?
C1 B5 B9 B8 1.81(18) . . . . ?
C1 B5 B9 B12 -61.73(17) . . . . ?
C1 B3 B4 B5 33.74(12) . . . . ?
C1 B3 B4 B9 97.23(14) . . . . ?
C1 B3 B4 B8 134.94(15) . . . . ?
C1 B3 B8 B4 -38.68(13) . . . . ?
C1 B3 B8 B9 -1.2(2) . . . . ?
C1 B3 B8 B12 61.97(18) . . . . ?
C1 B3 B8 B7 99.36(15) . . . . ?
C1 B3 B7 C2 36.10(11) . . . . ?
C1 B3 B7 B11 1.96(18) . . . . ?
C1 B3 B7 B8 -98.97(14) . . . . ?
C1 B3 B7 B12 -61.48(17) . . . . ?
C1 B4 B9 B5 -39.38(12) . . . . ?
C1 B4 B9 B10 -1.21(17) . . . . ?
C1 B4 B9 B8 99.35(15) . . . . ?
C1 B4 B9 B12 62.20(17) . . . . ?
C1 B4 B8 B3 39.16(13) . . . . ?
C1 B4 B8 B9 -98.84(14) . . . . ?
C1 B4 B8 B12 -61.75(17) . . . . ?
C1 B4 B8 B7 1.59(19) . . . . ?
C9 B5 B10 B6 106.04(18) . . . . ?
C9 B5 B10 B11 143.40(16) . . . . ?
C9 B5 B10 B9 -116.60(18) . . . . ?
C9 B5 B10 B12 -153.11(16) . . . . ?
C9 B5 B4 C1 -106.23(15) . . . . ?
C9 B5 B4 B3 -140.16(14) . . . . ?
C9 B5 B4 B9 119.48(16) . . . . ?
C9 B5 B4 B8 156.77(14) . . . . ?
C9 B5 B9 B10 118.57(18) . . . . ?
C9 B5 B9 B4 -104.26(18) . . . . ?
C9 B5 B9 B8 -141.21(17) . . . . ?
C9 B5 B9 B12 155.25(16) . . . . ?
C12 C11 C16 O2 177.98(14) . . . . ?
C12 C11 C16 C15 -1.8(2) . . . . ?
C12 C11 C10 O1 -10.5(2) . . . . ?
C12 C11 C10 C9 168.41(15) . . . . ?
C12 C13 C14 C15 -0.9(3) . . . . ?
C2 C1 B6 B5 139.15(12) . . . . ?
C2 C1 B6 B10 98.86(13) . . . . ?
C2 C1 B6 B11 36.05(11) . . . . ?
C2 C1 B5 C9 -148.71(14) . . . . ?
C2 C1 B5 B6 -37.81(12) . . . . ?
C2 C1 B5 B10 1.45(16) . . . . ?
C2 C1 B5 B4 102.98(14) . . . . ?
C2 C1 B5 B9 63.58(15) . . . . ?
C2 C1 B3 B4 -138.56(14) . . . . ?
C2 C1 B3 B8 -99.03(16) . . . . ?
C2 C1 B3 B7 -36.18(12) . . . . ?
C2 C1 B4 B5 -103.98(13) . . . . ?
C2 C1 B4 B3 38.04(13) . . . . ?
C2 C1 B4 B9 -64.06(15) . . . . ?
C2 C1 B4 B8 -1.16(17) . . . . ?
C2 B6 B5 C1 35.42(11) . . . . ?
C2 B6 B5 C9 141.02(14) . . . . ?
C2 B6 B5 B10 -98.80(13) . . . . ?
C2 B6 B5 B4 1.33(16) . . . . ?
C2 B6 B5 B9 -60.97(15) . . . . ?
C2 B6 B10 B5 100.18(13) . . . . ?
C2 B6 B10 B11 -38.42(13) . . . . ?
C2 B6 B10 B9 62.08(15) . . . . ?
C2 B6 B10 B12 -1.07(18) . . . . ?
C2 B6 B11 B10 135.25(14) . . . . ?
C2 B6 B11 B12 97.72(15) . . . . ?
C2 B6 B11 B7 34.16(13) . . . . ?
C2 B3 B4 C1 -35.79(11) . . . . ?
C2 B3 B4 B5 -2.05(17) . . . . ?
C2 B3 B4 B9 61.44(16) . . . . ?
C2 B3 B4 B8 99.15(16) . . . . ?
C2 B3 B8 B4 -99.38(14) . . . . ?
C2 B3 B8 B9 -61.93(19) . . . . ?
C2 B3 B8 B12 1.27(18) . . . . ?
C2 B3 B8 B7 38.67(13) . . . . ?
C2 B3 B7 B11 -34.13(13) . . . . ?
C2 B3 B7 B8 -135.07(14) . . . . ?
C2 B3 B7 B12 -97.58(15) . . . . ?
C2 B11 B12 B10 99.49(14) . . . . ?
C2 B11 B12 B9 62.09(17) . . . . ?
C2 B11 B12 B8 -1.66(17) . . . . ?
C2 B11 B12 B7 -38.88(13) . . . . ?
C2 B11 B7 B3 34.43(13) . . . . ?
C2 B11 B7 B8 97.50(15) . . . . ?
C2 B11 B7 B12 134.94(15) . . . . ?
C5 C4 C1 C2 -94.10(18) . . . . ?
C5 C4 C1 B6 -164.16(14) . . . . ?
C5 C4 C1 B5 123.11(16) . . . . ?
C5 C4 C1 B3 -24.5(2) . . . . ?
C5 C4 C1 B4 48.0(2) . . . . ?
C3 C2 B6 C1 -108.55(16) . . . . ?
C3 C2 B6 B5 -144.21(14) . . . . ?
C3 C2 B6 B10 152.69(15) . . . . ?
C3 C2 B6 B11 113.30(17) . . . . ?
C3 C2 B3 C1 108.17(15) . . . . ?
C3 C2 B3 B4 144.01(15) . . . . ?
C3 C2 B3 B8 -153.26(15) . . . . ?
C3 C2 B3 B7 -113.69(16) . . . . ?
C3 C2 B11 B6 -105.88(17) . . . . ?
C3 C2 B11 B10 -144.88(16) . . . . ?
C3 C2 B11 B12 152.21(15) . . . . ?
C3 C2 B11 B7 112.69(17) . . . . ?
C3 C2 B7 B3 106.97(18) . . . . ?
C3 C2 B7 B11 -111.66(18) . . . . ?
C3 C2 B7 B8 146.19(17) . . . . ?
C3 C2 B7 B12 -151.13(17) . . . . ?
C6 C7 C8 N1 -0.3(3) . . . . ?
C17 O2 C16 C11 177.38(16) . . . . ?
C17 O2 C16 C15 -2.9(2) . . . . ?
B6 C1 C2 C3 106.74(16) . . . . ?
B6 C1 C2 B3 -145.11(13) . . . . ?
B6 C1 C2 B11 -38.94(13) . . . . ?
B6 C1 C2 B7 -106.14(14) . . . . ?
B6 C1 B5 C9 -110.91(16) . . . . ?
B6 C1 B5 B10 39.26(12) . . . . ?
B6 C1 B5 B4 140.78(13) . . . . ?
B6 C1 B5 B9 101.39(13) . . . . ?
B6 C1 B3 C2 32.85(12) . . . . ?
B6 C1 B3 B4 -105.71(14) . . . . ?
B6 C1 B3 B8 -66.18(17) . . . . ?
B6 C1 B3 B7 -3.33(17) . . . . ?
B6 C1 B4 B5 -37.70(12) . . . . ?
B6 C1 B4 B3 104.32(14) . . . . ?
B6 C1 B4 B9 2.22(17) . . . . ?
B6 C1 B4 B8 65.12(16) . . . . ?
B6 C2 B3 C1 -32.80(12) . . . . ?
B6 C2 B3 B4 3.04(18) . . . . ?
B6 C2 B3 B8 65.77(17) . . . . ?
B6 C2 B3 B7 105.34(14) . . . . ?
B6 C2 B11 B10 -39.00(12) . . . . ?
B6 C2 B11 B12 -101.91(14) . . . . ?
B6 C2 B11 B7 -141.43(14) . . . . ?
B6 C2 B7 B3 -104.47(14) . . . . ?
B6 C2 B7 B11 36.91(14) . . . . ?
B6 C2 B7 B8 -65.25(18) . . . . ?
B6 C2 B7 B12 -2.6(2) . . . . ?
B6 B5 B10 B11 37.36(13) . . . . ?
B6 B5 B10 B9 137.36(13) . . . . ?
B6 B5 B10 B12 100.85(14) . . . . ?
B6 B5 B4 C1 34.38(11) . . . . ?
B6 B5 B4 B3 0.45(17) . . . . ?
B6 B5 B4 B9 -99.92(13) . . . . ?
B6 B5 B4 B8 -62.63(16) . . . . ?
B6 B5 B9 B10 -37.30(12) . . . . ?
B6 B5 B9 B4 99.87(13) . . . . ?
B6 B5 B9 B8 62.93(18) . . . . ?
B6 B5 B9 B12 -0.61(18) . . . . ?
B6 B10 B11 C2 39.07(12) . . . . ?
B6 B10 B11 B12 138.14(15) . . . . ?
B6 B10 B11 B7 100.76(15) . . . . ?
B6 B10 B9 B5 38.37(12) . . . . ?
B6 B10 B9 B4 -0.13(17) . . . . ?
B6 B10 B9 B8 -63.21(16) . . . . ?
B6 B10 B9 B12 -100.77(14) . . . . ?
B6 B10 B12 B11 -37.53(14) . . . . ?
B6 B10 B12 B9 100.78(14) . . . . ?
B6 B10 B12 B8 62.92(18) . . . . ?
B6 B10 B12 B7 -0.4(2) . . . . ?
B6 B11 B12 B10 37.11(13) . . . . ?
B6 B11 B12 B9 -0.30(19) . . . . ?
B6 B11 B12 B8 -64.05(17) . . . . ?
B6 B11 B12 B7 -101.27(15) . . . . ?
B6 B11 B7 C2 -34.48(12) . . . . ?
B6 B11 B7 B3 -0.05(19) . . . . ?
B6 B11 B7 B8 63.01(18) . . . . ?
B6 B11 B7 B12 100.46(15) . . . . ?
C8 N1 C4 C1 179.04(16) . . . . ?
C8 N1 C4 C5 0.0(3) . . . . ?
C8 C7 C6 C5 -0.5(3) . . . . ?
B5 C1 C2 C3 145.15(14) . . . . ?
B5 C1 C2 B6 38.41(12) . . . . ?
B5 C1 C2 B3 -106.70(13) . . . . ?
B5 C1 C2 B11 -0.53(17) . . . . ?
B5 C1 C2 B7 -67.73(16) . . . . ?
B5 C1 B6 C2 -139.15(12) . . . . ?
B5 C1 B6 B10 -40.28(11) . . . . ?
B5 C1 B6 B11 -103.09(13) . . . . ?
B5 C1 B3 C2 101.59(13) . . . . ?
B5 C1 B3 B4 -36.97(14) . . . . ?
B5 C1 B3 B8 2.56(19) . . . . ?
B5 C1 B3 B7 65.41(16) . . . . ?
B5 C1 B4 B3 142.03(14) . . . . ?
B5 C1 B4 B9 39.92(12) . . . . ?
B5 C1 B4 B8 102.82(15) . . . . ?
B5 B6 B10 B11 -138.60(14) . . . . ?
B5 B6 B10 B9 -38.10(12) . . . . ?
B5 B6 B10 B12 -101.25(15) . . . . ?
B5 B6 B11 C2 -97.80(13) . . . . ?
B5 B6 B11 B10 37.45(13) . . . . ?
B5 B6 B11 B12 -0.08(18) . . . . ?
B5 B6 B11 B7 -63.64(16) . . . . ?
B5 B10 B11 C2 1.55(18) . . . . ?
B5 B10 B11 B6 -37.52(13) . . . . ?
B5 B10 B11 B12 100.62(16) . . . . ?
B5 B10 B11 B7 63.24(17) . . . . ?
B5 B10 B9 B4 -38.50(12) . . . . ?
B5 B10 B9 B8 -101.58(14) . . . . ?
B5 B10 B9 B12 -139.14(14) . . . . ?
B5 B10 B12 B11 -101.68(14) . . . . ?
B5 B10 B12 B9 36.63(12) . . . . ?
B5 B10 B12 B8 -1.23(18) . . . . ?
B5 B10 B12 B7 -64.57(19) . . . . ?
B5 B4 B9 B10 38.17(12) . . . . ?
B5 B4 B9 B8 138.73(15) . . . . ?
B5 B4 B9 B12 101.58(15) . . . . ?
B5 B4 B8 B3 100.92(14) . . . . ?
B5 B4 B8 B9 -37.08(13) . . . . ?
B5 B4 B8 B12 0.01(18) . . . . ?
B5 B4 B8 B7 63.35(18) . . . . ?
B5 B9 B8 B3 -0.4(2) . . . . ?
B5 B9 B8 B4 37.33(14) . . . . ?
B5 B9 B8 B12 -101.02(16) . . . . ?
B5 B9 B8 B7 -63.80(19) . . . . ?
B5 B9 B12 B10 -36.63(13) . . . . ?
B5 B9 B12 B11 0.6(2) . . . . ?
B5 B9 B12 B8 101.22(15) . . . . ?
B5 B9 B12 B7 63.92(19) . . . . ?
B10 B6 B5 C1 134.22(13) . . . . ?
B10 B6 B5 C9 -120.18(16) . . . . ?
B10 B6 B5 B4 100.13(13) . . . . ?
B10 B6 B5 B9 37.83(13) . . . . ?
B10 B6 B11 C2 -135.25(14) . . . . ?
B10 B6 B11 B12 -37.53(14) . . . . ?
B10 B6 B11 B7 -101.09(16) . . . . ?
B10 B5 B4 C1 96.24(13) . . . . ?
B10 B5 B4 B3 62.31(16) . . . . ?
B10 B5 B4 B9 -38.05(12) . . . . ?
B10 B5 B4 B8 -0.76(17) . . . . ?
B10 B5 B9 B4 137.17(13) . . . . ?
B10 B5 B9 B8 100.23(16) . . . . ?
B10 B5 B9 B12 36.69(13) . . . . ?
B10 B11 B12 B9 -37.40(14) . . . . ?
B10 B11 B12 B8 -101.15(15) . . . . ?
B10 B11 B12 B7 -138.38(15) . . . . ?
B10 B11 B7 C2 -97.44(14) . . . . ?
B10 B11 B7 B3 -63.00(17) . . . . ?
B10 B11 B7 B8 0.06(18) . . . . ?
B10 B11 B7 B12 37.50(13) . . . . ?
B10 B9 B8 B3 63.03(19) . . . . ?
B10 B9 B8 B4 100.73(14) . . . . ?
B10 B9 B8 B12 -37.62(13) . . . . ?
B10 B9 B8 B7 -0.40(19) . . . . ?
B10 B9 B12 B11 37.20(13) . . . . ?
B10 B9 B12 B8 137.86(14) . . . . ?
B10 B9 B12 B7 100.55(15) . . . . ?
B10 B12 B7 C2 1.7(2) . . . . ?
B10 B12 B7 B3 63.97(19) . . . . ?
B10 B12 B7 B11 -37.08(14) . . . . ?
B10 B12 B7 B8 101.19(16) . . . . ?
B3 C1 C2 C3 -108.15(16) . . . . ?
B3 C1 C2 B6 145.11(13) . . . . ?
B3 C1 C2 B11 106.17(15) . . . . ?
B3 C1 C2 B7 38.97(13) . . . . ?
B3 C1 B6 C2 -32.76(12) . . . . ?
B3 C1 B6 B5 106.38(13) . . . . ?
B3 C1 B6 B10 66.10(15) . . . . ?
B3 C1 B6 B11 3.29(16) . . . . ?
B3 C1 B5 C9 144.95(15) . . . . ?
B3 C1 B5 B6 -104.14(14) . . . . ?
B3 C1 B5 B10 -64.88(16) . . . . ?
B3 C1 B5 B4 36.64(14) . . . . ?
B3 C1 B5 B9 -2.75(17) . . . . ?
B3 C1 B4 B5 -142.03(14) . . . . ?
B3 C1 B4 B9 -102.10(15) . . . . ?
B3 C1 B4 B8 -39.20(14) . . . . ?
B3 C2 B6 C1 32.88(12) . . . . ?
B3 C2 B6 B5 -2.78(17) . . . . ?
B3 C2 B6 B10 -65.89(16) . . . . ?
B3 C2 B6 B11 -105.27(15) . . . . ?
B3 C2 B11 B6 104.51(14) . . . . ?
B3 C2 B11 B10 65.52(17) . . . . ?
B3 C2 B11 B12 2.61(17) . . . . ?
B3 C2 B11 B7 -36.92(14) . . . . ?
B3 C2 B7 B11 141.38(14) . . . . ?
B3 C2 B7 B8 39.22(14) . . . . ?
B3 C2 B7 B12 101.91(17) . . . . ?
B3 B4 B9 B5 -101.47(14) . . . . ?
B3 B4 B9 B10 -63.30(16) . . . . ?
B3 B4 B9 B8 37.26(14) . . . . ?
B3 B4 B9 B12 0.11(18) . . . . ?
B3 B4 B8 B9 -138.00(15) . . . . ?
B3 B4 B8 B12 -100.91(16) . . . . ?
B3 B4 B8 B7 -37.57(14) . . . . ?
B3 B8 B12 B10 -62.99(18) . . . . ?
B3 B8 B12 B11 0.24(19) . . . . ?
B3 B8 B12 B9 -100.83(15) . . . . ?
B3 B8 B12 B7 37.45(13) . . . . ?
B3 B8 B7 C2 -39.15(13) . . . . ?
B3 B8 B7 B11 -100.72(15) . . . . ?
B3 B8 B7 B12 -138.09(14) . . . . ?
B11 C2 B6 C1 138.15(13) . . . . ?
B11 C2 B6 B5 102.49(14) . . . . ?
B11 C2 B6 B10 39.39(13) . . . . ?
B11 C2 B3 C1 -101.04(13) . . . . ?
B11 C2 B3 B4 -65.20(16) . . . . ?
B11 C2 B3 B8 -2.47(18) . . . . ?
B11 C2 B3 B7 37.10(13) . . . . ?
B11 C2 B7 B3 -141.38(14) . . . . ?
B11 C2 B7 B8 -102.16(16) . . . . ?
B11 C2 B7 B12 -39.47(14) . . . . ?
B11 B6 B5 C1 96.82(13) . . . . ?
B11 B6 B5 C9 -157.58(14) . . . . ?
B11 B6 B5 B10 -37.40(12) . . . . ?
B11 B6 B5 B4 62.74(15) . . . . ?
B11 B6 B5 B9 0.43(17) . . . . ?
B11 B6 B10 B5 138.60(14) . . . . ?
B11 B6 B10 B9 100.50(15) . . . . ?
B11 B6 B10 B12 37.35(14) . . . . ?
B11 B10 B9 B5 102.02(13) . . . . ?
B11 B10 B9 B4 63.52(16) . . . . ?
B11 B10 B9 B8 0.44(17) . . . . ?
B11 B10 B9 B12 -37.12(13) . . . . ?
B11 B10 B12 B9 138.32(14) . . . . ?
B11 B10 B12 B8 100.45(15) . . . . ?
B11 B10 B12 B7 37.12(15) . . . . ?
B11 B12 B7 C2 38.83(13) . . . . ?
B11 B12 B7 B3 101.05(15) . . . . ?
B11 B12 B7 B8 138.27(14) . . . . ?
B4 C1 C2 C3 -146.84(15) . . . . ?
B4 C1 C2 B6 106.42(13) . . . . ?
B4 C1 C2 B3 -38.69(13) . . . . ?
B4 C1 C2 B11 67.48(16) . . . . ?
B4 C1 C2 B7 0.28(17) . . . . ?
B4 C1 B6 C2 -101.17(14) . . . . ?
B4 C1 B6 B5 37.98(12) . . . . ?
B4 C1 B6 B10 -2.31(16) . . . . ?
B4 C1 B6 B11 -65.12(16) . . . . ?
B4 C1 B5 C9 108.31(16) . . . . ?
B4 C1 B5 B6 -140.78(13) . . . . ?
B4 C1 B5 B10 -101.53(14) . . . . ?
B4 C1 B5 B9 -39.39(13) . . . . ?
B4 C1 B3 C2 138.56(13) . . . . ?
B4 C1 B3 B8 39.53(14) . . . . ?
B4 C1 B3 B7 102.38(15) . . . . ?
B4 B5 B10 B6 -99.63(13) . . . . ?
B4 B5 B10 B11 -62.27(17) . . . . ?
B4 B5 B10 B9 37.73(12) . . . . ?
B4 B5 B10 B12 1.22(17) . . . . ?
B4 B5 B9 B10 -137.17(13) . . . . ?
B4 B5 B9 B8 -36.94(15) . . . . ?
B4 B5 B9 B12 -100.48(15) . . . . ?
B4 B3 B8 B9 37.45(15) . . . . ?
B4 B3 B8 B12 100.65(15) . . . . ?
B4 B3 B8 B7 138.05(15) . . . . ?
B4 B3 B7 C2 97.39(14) . . . . ?
B4 B3 B7 B11 63.25(17) . . . . ?
B4 B3 B7 B8 -37.68(13) . . . . ?
B4 B3 B7 B12 -0.20(19) . . . . ?
B4 B9 B8 B3 -37.70(14) . . . . ?
B4 B9 B8 B12 -138.35(15) . . . . ?
B4 B9 B8 B7 -101.13(15) . . . . ?
B4 B9 B12 B10 -100.78(14) . . . . ?
B4 B9 B12 B11 -63.58(19) . . . . ?
B4 B9 B12 B8 37.07(13) . . . . ?
B4 B9 B12 B7 -0.2(2) . . . . ?
B4 B8 B12 B10 0.75(19) . . . . ?
B4 B8 B12 B11 63.98(18) . . . . ?
B4 B8 B12 B9 -37.09(13) . . . . ?
B4 B8 B12 B7 101.19(15) . . . . ?
B4 B8 B7 C2 -1.4(2) . . . . ?
B4 B8 B7 B3 37.71(14) . . . . ?
B4 B8 B7 B11 -63.00(19) . . . . ?
B4 B8 B7 B12 -100.38(16) . . . . ?
B9 B5 B10 B6 -137.36(13) . . . . ?
B9 B5 B10 B11 -100.00(15) . . . . ?
B9 B5 B10 B12 -36.51(13) . . . . ?
B9 B5 B4 C1 134.29(14) . . . . ?
B9 B5 B4 B3 100.36(15) . . . . ?
B9 B5 B4 B8 37.29(13) . . . . ?
B9 B10 B11 C2 -62.00(16) . . . . ?
B9 B10 B11 B6 -101.07(14) . . . . ?
B9 B10 B11 B12 37.07(13) . . . . ?
B9 B10 B11 B7 -0.31(17) . . . . ?
B9 B10 B12 B11 -138.32(14) . . . . ?
B9 B10 B12 B8 -37.86(14) . . . . ?
B9 B10 B12 B7 -101.20(17) . . . . ?
B9 B4 B8 B3 138.00(15) . . . . ?
B9 B4 B8 B12 37.09(14) . . . . ?
B9 B4 B8 B7 100.43(17) . . . . ?
B9 B8 B12 B10 37.84(13) . . . . ?
B9 B8 B12 B11 101.07(15) . . . . ?
B9 B8 B12 B7 138.28(14) . . . . ?
B9 B8 B7 C2 61.79(18) . . . . ?
B9 B8 B7 B3 100.93(15) . . . . ?
B9 B8 B7 B11 0.21(19) . . . . ?
B9 B8 B7 B12 -37.16(14) . . . . ?
B9 B12 B7 C2 -61.96(19) . . . . ?
B9 B12 B7 B3 0.3(2) . . . . ?
B9 B12 B7 B11 -100.79(15) . . . . ?
B9 B12 B7 B8 37.48(14) . . . . ?
B8 B3 B4 C1 -134.94(15) . . . . ?
B8 B3 B4 B5 -101.20(16) . . . . ?
B8 B3 B4 B9 -37.71(14) . . . . ?
B8 B3 B7 C2 135.07(14) . . . . ?
B8 B3 B7 B11 100.93(16) . . . . ?
B8 B3 B7 B12 37.49(14) . . . . ?
B8 B4 B9 B5 -138.73(15) . . . . ?
B8 B4 B9 B10 -100.55(15) . . . . ?
B8 B4 B9 B12 -37.15(14) . . . . ?
B8 B9 B12 B10 -137.86(14) . . . . ?
B8 B9 B12 B11 -100.65(16) . . . . ?
B8 B9 B12 B7 -37.30(14) . . . . ?
B8 B12 B7 C2 -99.45(16) . . . . ?
B8 B12 B7 B3 -37.22(13) . . . . ?
B8 B12 B7 B11 -138.27(14) . . . . ?
B12 B10 B11 C2 -99.07(16) . . . . ?
B12 B10 B11 B6 -138.14(15) . . . . ?
B12 B10 B11 B7 -37.38(14) . . . . ?
B12 B10 B9 B5 139.14(14) . . . . ?
B12 B10 B9 B4 100.64(15) . . . . ?
B12 B10 B9 B8 37.56(13) . . . . ?
B12 B11 B7 C2 -134.94(15) . . . . ?
B12 B11 B7 B3 -100.51(16) . . . . ?
B12 B11 B7 B8 -37.45(14) . . . . ?
B12 B9 B8 B3 100.65(17) . . . . ?
B12 B9 B8 B4 138.35(14) . . . . ?
B12 B9 B8 B7 37.22(14) . . . . ?
B12 B8 B7 C2 98.95(15) . . . . ?
B12 B8 B7 B3 138.09(14) . . . . ?
B12 B8 B7 B11 37.38(13) . . . . ?
B7 C2 B6 C1 101.08(15) . . . . ?
B7 C2 B6 B5 65.41(17) . . . . ?
B7 C2 B6 B10 2.31(18) . . . . ?
B7 C2 B6 B11 -37.07(15) . . . . ?
B7 C2 B3 C1 -138.14(13) . . . . ?
B7 C2 B3 B4 -102.30(15) . . . . ?
B7 C2 B3 B8 -39.57(13) . . . . ?
B7 C2 B11 B6 141.43(14) . . . . ?
B7 C2 B11 B10 102.43(16) . . . . ?
B7 C2 B11 B12 39.52(13) . . . . ?
B7 B3 B4 C1 -97.18(14) . . . . ?
B7 B3 B4 B5 -63.44(16) . . . . ?
B7 B3 B4 B9 0.05(18) . . . . ?
B7 B3 B4 B8 37.77(14) . . . . ?
B7 B3 B8 B4 -138.05(15) . . . . ?
B7 B3 B8 B9 -100.59(17) . . . . ?
B7 B3 B8 B12 -37.40(14) . . . . ?
B7 B11 B12 B10 138.38(15) . . . . ?
B7 B11 B12 B9 100.97(17) . . . . ?
B7 B11 B12 B8 37.22(14) . . . . ?
B7 B8 B12 B10 -100.44(15) . . . . ?
B7 B8 B12 B11 -37.21(13) . . . . ?
B7 B8 B12 B9 -138.28(14) . . . . ?
